data_2007454
loop_
_publ_author_name
'Joan Farran'
'Angel Alvarez-Larena'
'Mario V. Capparelli'
'Joan F. Piniella'
'Gabriel Germain'
'Libardo Torres-Castellanos'

_publ_section_title
;
 Two Polymorphs of Bis(4-methoxyphenyl)tellurium(IV) Diiodide
;
_journal_issue 7
_journal_name_full 'Acta Crystallographica Section C'
_journal_page_first 995
_journal_page_last 1000
_journal_paper_doi 10.1107/S0108270197016387
_journal_volume 54
_journal_year 1998
_chemical_formula_iupac 'C14 H14 I2 O2 Te'
_chemical_formula_structural '(C6H4 O CH3)2 Te I2'
_chemical_formula_sum 'C14 H14 I2 O2 Te'
_chemical_formula_weight 595.65
_chemical_name_systematic
;
bis(p-methoxyphenyl)tellurium(IV) diiodide
;
_space_group_IT_number 2
_symmetry_cell_setting triclinic
_symmetry_space_group_name_Hall '-P 1'
_symmetry_space_group_name_H-M 'P -1'
_audit_creation_method SHELXL-93
_cell_angle_alpha 110.237(7)
_cell_angle_beta 100.875(6)
_cell_angle_gamma 100.272(8)
_cell_formula_units_Z 4
_cell_length_a 10.3340(10)
_cell_length_b 13.0910(10)
_cell_length_c 14.5880(10)
_cell_measurement_reflns_used 25
_cell_measurement_temperature 295(2)
_cell_measurement_theta_max 14.0
_cell_measurement_theta_min 11.6
_cell_volume 1753.7(3)
_computing_cell_refinement 'CAD-4 Software'
_computing_data_collection 'CAD-4 Software (Enraf-Nonius, 1989)'
_computing_data_reduction 'CRYSTAN (Burzalff et al., 1977)'
_computing_molecular_graphics
;
ZORTEP (Zsolnai & Pritzkow, 1995) and PLUTON93 (Spek, 1993)
;
_computing_publication_material SHELXL93
_computing_structure_refinement 'SHELXL93 (Sheldrick, 1993)'
_computing_structure_solution 'SHELXS86 (Sheldrick, 1990)'
_diffrn_ambient_temperature 295(2)
_diffrn_measurement_device 'Enraf Nonius CAD-4'
_diffrn_measurement_method '\w-2\q scans'
_diffrn_radiation_monochromator graphite
_diffrn_radiation_source 'fine-focus sealed tube'
_diffrn_radiation_type MoK\a
_diffrn_radiation_wavelength 0.71069
_diffrn_reflns_av_R_equivalents 0.0000
_diffrn_reflns_av_sigmaI/netI 0.0255
_diffrn_reflns_limit_h_max 11
_diffrn_reflns_limit_h_min -12
_diffrn_reflns_limit_k_max 14
_diffrn_reflns_limit_k_min -15
_diffrn_reflns_limit_l_max 17
_diffrn_reflns_limit_l_min 0
_diffrn_reflns_number 6165
_diffrn_reflns_theta_max 25.0
_diffrn_reflns_theta_min 1.55
_diffrn_standards_decay_% 0
_diffrn_standards_interval_time 120
_diffrn_standards_number 3
_exptl_absorpt_coefficient_mu 5.213
_exptl_absorpt_correction_T_max 0.391
_exptl_absorpt_correction_T_min 0.218
_exptl_absorpt_correction_type
;
empirical from \y scans (North, Phillips & Mathews, 1968)
;
_exptl_crystal_colour prism
_exptl_crystal_density_diffrn 2.256
_exptl_crystal_density_meas ?
_exptl_crystal_description red
_exptl_crystal_F_000 1088
_exptl_crystal_size_max 0.38
_exptl_crystal_size_mid 0.20
_exptl_crystal_size_min 0.18
_refine_diff_density_max 0.68
_refine_diff_density_min -0.68
_refine_ls_extinction_method none
_refine_ls_goodness_of_fit_all 1.013
_refine_ls_goodness_of_fit_obs 1.198
_refine_ls_hydrogen_treatment noref
_refine_ls_matrix_type full
_refine_ls_number_parameters 347
_refine_ls_number_reflns 6165
_refine_ls_number_restraints 0
_refine_ls_restrained_S_all 1.013
_refine_ls_restrained_S_obs 1.198
_refine_ls_R_factor_all 0.0490
_refine_ls_R_factor_obs .0277
_refine_ls_shift/esd_max 0.002
_refine_ls_shift/esd_mean 0.0001
_refine_ls_structure_factor_coef Fsqd
_refine_ls_weighting_details 'w = 1/[\s^2^(Fo^2^)+(0.0408P)^2^] where P=(Fo^2^+2Fc^2^)/3'
_refine_ls_weighting_scheme calc
_refine_ls_wR_factor_all 0.0725
_refine_ls_wR_factor_obs .0706
_reflns_number_observed 4296
_reflns_number_total 6165
_reflns_observed_criterion >2\s(I)
_cod_data_source_file mu1363.cif
_cod_data_source_block 2
_cod_depositor_comments
;
The following automatic conversions were performed:

'_exptl_crystal_density_meas' value 'not measured' was changed to '?'
- the value is perceived as not measured.

Automatic conversion script
Id: cif_fix_values 3008 2015-01-20 13:52:24Z robertas 

The following automatic conversions were performed:

'_refine_ls_weighting_scheme' value 'calc w =
1/[\s^2^(Fo^2^)+(0.0408P)^2^] where P=(Fo^2^+2Fc^2^)/3' was changed
to 'calc'. New tag '_refine_ls_weighting_details' was created. The
value of the new tag was set to 'w = 1/[\s^2^(Fo^2^)+(0.0408P)^2^]
where P=(Fo^2^+2Fc^2^)/3'.

Automatic conversion script
Id: cif_fix_values 3143 2015-03-26 13:38:13Z robertas 
;
_cod_original_cell_volume 1753.7(2)
_cod_original_formula_sum 'C14 H14 O2 Te I2'
_cod_database_code 2007454

loop_
_symmetry_equiv_pos_as_xyz
'x, y, z'
'-x, -y, -z'

loop_
_atom_site_aniso_label
_atom_site_aniso_U_11
_atom_site_aniso_U_22
_atom_site_aniso_U_33
_atom_site_aniso_U_12
_atom_site_aniso_U_13
_atom_site_aniso_U_23
Te1 .0478(2) .0537(2) .0525(2) .01476(13) .01462(14) .02422(15)
I1 .0736(2) .0716(2) .0577(2) .0320(2) .0215(2) .0258(2)
I2 .0823(2) .0577(2) .0894(3) .0166(2) .0308(2) .0155(2)
C11 .044(2) .058(3) .059(3) .013(2) .015(2) .026(2)
C12 .057(3) .061(3) .068(3) .017(2) .024(2) .035(3)
C13 .053(3) .070(3) .085(4) .030(2) .023(3) .040(3)
C14 .057(3) .059(3) .078(4) .017(2) .028(3) .032(3)
C15 .062(3) .055(3) .100(4) .017(2) .030(3) .041(3)
C16 .052(3) .062(3) .081(4) .023(2) .018(2) .036(3)
O1 .051(2) .074(2) .151(4) .016(2) .032(2) .057(3)
C17 .074(4) .096(5) .195(8) .024(3) .057(5) .074(5)
C21 .056(3) .057(3) .049(3) .011(2) .010(2) .025(2)
C22 .058(3) .073(3) .066(3) .020(2) .020(2) .041(3)
C23 .067(3) .089(4) .088(4) .025(3) .018(3) .054(3)
C24 .096(4) .078(4) .060(4) .023(3) .005(3) .036(3)
C25 .096(4) .100(4) .058(4) .022(3) .026(3) .041(3)
C26 .078(3) .089(4) .063(4) .030(3) .020(3) .036(3)
O2 .142(4) .135(4) .084(3) .048(3) .021(3) .072(3)
C27 .269(12) .187(9) .074(5) .113(8) .067(6) .084(6)
Te2 .0503(2) .0501(2) .0497(2) .00807(13) .00910(14) .02003(15)
I3 .0835(2) .0656(2) .0850(3) .0210(2) .0323(2) .0145(2)
I4 .0716(2) .0525(2) .0553(2) .01269(15) .0171(2) .0217(2)
C31 .062(3) .050(2) .043(3) .012(2) .009(2) .019(2)
C32 .076(3) .062(3) .062(3) .008(3) .004(3) .028(3)
C33 .073(3) .075(3) .068(4) .008(3) -.007(3) .026(3)
C34 .077(3) .085(4) .057(3) .032(3) .019(3) .033(3)
C35 .081(3) .073(3) .067(4) .012(3) .025(3) .040(3)
C36 .069(3) .074(3) .059(3) .005(3) .010(3) .030(3)
O3 .107(3) .116(3) .090(3) .035(3) .011(2) .066(3)
C37 .121(5) .130(6) .107(5) .063(5) .057(4) .086(5)
C41 .051(2) .051(2) .054(3) .010(2) .011(2) .024(2)
C42 .055(3) .068(3) .077(4) .020(2) .019(2) .038(3)
C43 .070(3) .060(3) .082(4) .015(2) .027(3) .034(3)
C44 .056(3) .065(3) .069(4) .004(2) .021(3) .016(3)
C45 .056(3) .063(3) .079(4) .020(2) .021(3) .014(3)
C46 .059(3) .052(3) .075(4) .015(2) .013(3) .020(3)
O4 .084(3) .079(3) .123(4) .005(2) .055(3) .028(3)
C47 .076(4) .115(5) .147(7) .006(4) .062(4) .019(5)

loop_
_atom_site_label
_atom_site_fract_x
_atom_site_fract_y
_atom_site_fract_z
_atom_site_U_iso_or_equiv
_atom_site_thermal_displace_type
_atom_site_calc_flag
_atom_site_refinement_flags
_atom_site_disorder_group
_atom_site_type_symbol
Te1 .37877(3) .88946(2) .57895(2) .05005(9) Uani d . . Te
I1 .40648(3) .68808(3) .42612(3) .06518(10) Uani d . . I
I2 .35825(4) 1.10279(3) .72198(3) .07939(12) Uani d . . I
C11 .1734(4) .8123(4) .5612(4) .0527(11) Uani d . . C
C12 .0726(4) .8611(4) .5350(4) .0579(12) Uani d . . C
H12 .0959(4) .9280(4) .5255(4) .070 Uiso calc R . H
C13 -.0612(4) .8121(4) .5226(4) .0642(13) Uani d . . C
H13 -.1289(4) .8448(4) .5036(4) .077 Uiso calc R . H
C14 -.0960(5) .7134(4) .5386(4) .0617(13) Uani d . . C
C15 .0020(5) .6629(4) .5634(4) .0679(14) Uani d . . C
H15 -.0214(5) .5959(4) .5726(4) .081 Uiso calc R . H
C16 .1373(4) .7133(4) .5746(4) .0619(12) Uani d . . C
H16 .2047(4) .6794(4) .5915(4) .074 Uiso calc R . H
O1 -.2311(3) .6751(3) .5282(4) .0884(12) Uani d . . O
C17 -.2740(6) .5737(5) .5400(6) .114(3) Uani d . . C
H171 -.3699(13) .559(3) .536(4) .170 Uiso calc R . H
H172 -.224(4) .5800(17) .6051(18) .170 Uiso calc R . H
H173 -.258(5) .5132(9) .488(3) .170 Uiso calc R . H
C21 .4623(4) .8413(4) .6963(3) .0539(11) Uani d . . C
C22 .5797(5) .8052(4) .6954(4) .0609(12) Uani d . . C
H22 .6197(5) .8005(4) .6426(4) .073 Uiso calc R . H
C23 .6376(5) .7763(5) .7722(4) .076(2) Uani d . . C
H23 .7176(5) .7532(5) .7718(4) .091 Uiso calc R . H
C24 .5778(6) .7812(5) .8505(4) .078(2) Uani d . . C
C25 .4620(6) .8175(5) .8528(4) .082(2) Uani d . . C
H25 .4223(6) .8219(5) .9057(4) .098 Uiso calc R . H
C26 .4038(6) .8479(5) .7747(4) .0738(14) Uani d . . C
H26 .3250(6) .8727(5) .7758(4) .089 Uiso calc R . H
O2 .6450(5) .7481(4) .9203(3) .112(2) Uani d . . O
C27 .5846(10) .7433(7) .9977(5) .157(4) Uani d . . C
H271 .646(3) .729(6) 1.047(3) .236 Uiso calc R . H
H272 .501(4) .684(4) .9691(10) .236 Uiso calc R . H
H273 .565(7) .814(2) 1.030(4) .236 Uiso calc R . H
Te2 .25445(3) .74360(2) .20378(2) .05127(9) Uani d . . Te
I3 .28354(4) .54374(3) .05537(3) .08073(12) Uani d . . I
I4 .24754(3) .95889(2) .35992(2) .06018(10) Uani d . . I
C31 .1673(4) .7920(4) .0873(3) .0527(11) Uani d . . C
C32 .0466(5) .7256(4) .0154(4) .0689(14) Uani d . . C
H32 .0012(5) .6598(4) .0191(4) .083 Uiso calc R . H
C33 -.0063(6) .7556(5) -.0609(4) .078(2) Uani d . . C
H33 -.0886(6) .7106(5) -.1083(4) .094 Uiso calc R . H
C34 .0603(5) .8520(5) -.0693(4) .0702(14) Uani d . . C
C35 .1807(5) .9183(4) .0020(4) .0708(14) Uani d . . C
H35 .2264(5) .9836(4) -.0027(4) .085 Uiso calc R . H
C36 .2349(5) .8890(4) .0809(4) .0694(14) Uani d . . C
H36 .3162(5) .9345(4) .1292(4) .083 Uiso calc R . H
O3 -.0037(4) .8708(4) -.1504(3) .0990(13) Uani d . . O
C37 .0580(7) .9694(6) -.1609(5) .101(2) Uani d . . C
H371 -.004(2) .982(2) -.212(3) .151 Uiso calc R . H
H372 .140(3) .9611(16) -.181(4) .151 Uiso calc R . H
H373 .080(4) 1.0327(8) -.0973(10) .151 Uiso calc R . H
C41 .0705(4) .6556(4) .2171(3) .0521(11) Uani d . . C
C42 .0624(5) .5536(4) .2248(4) .0632(13) Uani d . . C
H42 .1351(5) .5211(4) .2198(4) .076 Uiso calc R . H
C43 -.0536(5) .4988(4) .2399(4) .0683(14) Uani d . . C
H43 -.0587(5) .4298(4) .2458(4) .082 Uiso calc R . H
C44 -.1609(5) .5460(4) .2464(4) .0674(14) Uani d . . C
C45 -.1551(5) .6476(4) .2396(4) .0693(14) Uani d . . C
H45 -.2287(5) .6791(4) .2442(4) .083 Uiso calc R . H
C46 -.0373(5) .7042(4) .2255(4) .0641(13) Uani d . . C
H46 -.0314(5) .7743(4) .2217(4) .077 Uiso calc R . H
O4 -.2705(4) .4833(3) .2615(4) .0972(13) Uani d . . O
C47 -.3873(6) .5254(6) .2644(6) .120(3) Uani d . . C
H471 -.458(2) .473(2) .272(4) .180 Uiso calc R . H
H472 -.419(4) .535(5) .2024(19) .180 Uiso calc R . H
H473 -.3640(16) .597(2) .321(3) .180 Uiso calc R . H

loop_
_atom_type_symbol
_atom_type_description
_atom_type_scat_dispersion_real
_atom_type_scat_dispersion_imag
_atom_type_scat_source
C C 0.0033 0.0016 'International Tables Vol C Tables 4.2.6.8 and 6.1.1.4'
H H 0.0000 0.0000 'International Tables Vol C Tables 4.2.6.8 and 6.1.1.4'
O O 0.0106 0.0060 'International Tables Vol C Tables 4.2.6.8 and 6.1.1.4'
I I -0.4742 1.8119 'International Tables Vol C Tables 4.2.6.8 and 6.1.1.4'
Te Te -0.5308 1.6751 'International Tables Vol C Tables 4.2.6.8 and 6.1.1.4'

loop_
_geom_angle_atom_site_label_1
_geom_angle_atom_site_label_2
_geom_angle_atom_site_label_3
_geom_angle
_geom_angle_publ_flag
I1 Te1 I2 174.967(15) yes
I1 Te1 C11 91.95(12) yes
I1 Te1 C21 91.15(13) yes
I2 Te1 C11 90.81(12) yes
I2 Te1 C21 92.76(13) yes
C11 Te1 C21 95.8(2) yes
C16 C11 C12 119.0(4) ?
C16 C11 Te1 121.3(3) ?
C12 C11 Te1 119.7(3) ?
C13 C12 C11 120.6(4) ?
C12 C13 C14 119.9(4) ?
O1 C14 C15 125.0(4) ?
O1 C14 C13 114.6(4) ?
C15 C14 C13 120.5(4) ?
C14 C15 C16 118.9(4) ?
C11 C16 C15 121.2(4) ?
C14 O1 C17 117.6(4) ?
C26 C21 C22 119.5(4) ?
C26 C21 Te1 121.3(4) ?
C22 C21 Te1 119.2(3) ?
C23 C22 C21 120.1(5) ?
C22 C23 C24 120.5(5) ?
O2 C24 C25 125.9(6) ?
O2 C24 C23 114.0(6) ?
C25 C24 C23 120.1(5) ?
C24 C25 C26 119.3(5) ?
C21 C26 C25 120.5(5) ?
C24 O2 C27 117.0(6) ?
I3 Te2 I4 175.460(13) yes
I3 Te2 C31 90.37(12) yes
I3 Te2 C41 92.60(10) yes
C31 Te2 I4 90.34(12) yes
C41 Te2 I4 91.72(12) yes
C31 Te2 C41 97.9(2) yes
C32 C31 C36 119.5(5) ?
C32 C31 Te2 121.0(3) ?
C36 C31 Te2 119.5(3) ?
C33 C32 C31 120.6(5) ?
C32 C33 C34 120.9(5) ?
O3 C34 C35 126.6(5) ?
O3 C34 C33 114.6(5) ?
C35 C34 C33 118.8(5) ?
C34 C35 C36 120.7(5) ?
C31 C36 C35 119.5(5) ?
C34 O3 C37 116.8(5) ?
C42 C41 C46 119.9(4) ?
C42 C41 Te2 119.5(3) ?
C46 C41 Te2 120.5(3) ?
C41 C42 C43 120.1(5) ?
C44 C43 C42 120.0(5) ?
C45 C44 C43 121.1(4) ?
C45 C44 O4 124.5(5) ?
C43 C44 O4 114.5(5) ?
C44 C45 C46 119.2(5) ?
C41 C46 C45 119.7(4) ?
C44 O4 C47 117.1(5) ?

loop_
_geom_bond_atom_site_label_1
_geom_bond_atom_site_label_2
_geom_bond_site_symmetry_2
_geom_bond_distance
_geom_bond_publ_flag
Te1 I1 . 2.9063(5) yes
Te1 I2 . 2.9232(5) yes
Te1 C11 . 2.107(4) yes
Te1 C21 . 2.111(4) yes
C11 C16 . 1.374(6) ?
C11 C12 . 1.377(6) ?
C12 C13 . 1.366(6) ?
C13 C14 . 1.388(6) ?
C14 O1 . 1.357(5) ?
C14 C15 . 1.363(7) ?
C15 C16 . 1.388(6) ?
O1 C17 . 1.402(6) ?
C21 C26 . 1.376(7) ?
C21 C22 . 1.379(6) ?
C22 C23 . 1.371(7) ?
C23 C24 . 1.385(8) ?
C24 O2 . 1.361(6) ?
C24 C25 . 1.365(8) ?
C25 C26 . 1.400(7) ?
O2 C27 . 1.403(8) ?
Te2 I3 . 2.8688(5) yes
Te2 I4 . 2.9713(5) yes
Te2 C31 . 2.114(4) yes
Te2 C41 . 2.119(4) yes
C31 C32 . 1.378(6) ?
C31 C36 . 1.379(6) ?
C32 C33 . 1.357(7) ?
C33 C34 . 1.382(7) ?
C34 O3 . 1.365(6) ?
C34 C35 . 1.373(7) ?
C35 C36 . 1.388(7) ?
O3 C37 . 1.405(7) ?
C41 C42 . 1.367(6) ?
C41 C46 . 1.383(6) ?
C42 C43 . 1.379(6) ?
C43 C44 . 1.365(7) ?
C44 C45 . 1.360(7) ?
C44 O4 . 1.376(6) ?
C45 C46 . 1.396(6) ?
O4 C47 . 1.416(7) ?
